data_4133616
loop_
_publ_author_name
'Alachouzos, Georgios'
'Frontier, Alison J.'

_publ_section_title
;
 Cationic Cascade for Building Complex Polycyclic Molecules from Simple
 Precursors: Diastereoselective Installation of Three Contiguous
 Stereogenic Centers in a One-Pot Process.
;
_journal_issue 1
_journal_name_full 'Journal of the American Chemical Society'
_journal_page_first 118
_journal_page_last 122
_journal_paper_doi 10.1021/jacs.8b11713
_journal_volume 141
_journal_year 2019
_chemical_formula_moiety 'C31 H31 N O3'
_chemical_formula_sum 'C31 H31 N O3'
_chemical_formula_weight 465.57
_space_group_crystal_system triclinic
_space_group_IT_number 2
_space_group_name_Hall '-P 1'
_space_group_name_H-M_alt 'P -1'
_atom_sites_solution_hydrogens mixed
_atom_sites_solution_primary dual
_atom_sites_solution_secondary difmap
_audit_creation_date 2018-09-26
_audit_creation_method
;
Olex2 1.2-ac3
(compiled 2017.08.10 svn.r3458 for OlexSys, GUI svn.r5381)
;
_cell_angle_alpha 102.743(2)
_cell_angle_beta 104.147(2)
_cell_angle_gamma 97.677(2)
_cell_formula_units_Z 2
_cell_length_a 8.2078(2)
_cell_length_b 9.4326(2)
_cell_length_c 16.1782(4)
_cell_measurement_reflns_used 19071
_cell_measurement_temperature 100.00(10)
_cell_measurement_theta_max 76.9800
_cell_measurement_theta_min 2.8880
_cell_volume 1161.12(5)
_computing_cell_refinement 'CrysAlisPro 1.171.39.46 (Rigaku OD, 2018)'
_computing_data_collection 'CrysAlisPro 1.171.39.46 (Rigaku OD, 2018)'
_computing_data_reduction 'CrysAlisPro 1.171.39.46 (Rigaku OD, 2018)'
_computing_molecular_graphics 'Olex2 (Dolomanov et al., 2009)'
_computing_publication_material 'Olex2 (Dolomanov et al., 2009)'
_computing_structure_refinement 'ShelXL (Sheldrick, 2015b)'
_computing_structure_solution 'ShelXT (Sheldrick, 2015a)'
_diffrn_ambient_environment N~2~
_diffrn_ambient_temperature 100.00(10)
_diffrn_detector 'CCD plate'
_diffrn_detector_type HyPix
_diffrn_measured_fraction_theta_full 0.997
_diffrn_measured_fraction_theta_max 0.983
_diffrn_measurement_details
;
List of Runs (angles in degrees, time in seconds):

  # Type    Start    End  Width  t~exp~   \w     \q     \k     \f   Frames
--------------------------------------------------------------------------
  1  \w    -49.00 -22.00   0.50    0.31    --  -49.75  21.00-109.00   54
  2  \w    -14.00  22.00   0.50    0.31    --  -49.75  21.00-109.00   72
  3  \w    -32.00  16.00   0.50    0.31    --  -49.75  38.00   0.00   96
  4  \w    -49.00 -11.00   0.50    1.24    --  -84.25  21.00-109.00   76
  5  \w    -58.00  22.00   0.50    0.31    --  -44.00  78.00  48.63  160
  6  \w    -36.00  -9.00   0.50    0.31    --    8.00 124.00 115.33   54
  7  \w     -4.00  21.00   0.50    0.31    --   28.00 100.00  71.55   50
  8  \w     17.00  42.00   0.50    0.31    --   44.00  90.00  52.29   50
  9  \w     35.00  63.00   0.50    0.31    --   56.00  78.00  67.29   56
 10  \w     33.00  63.00   0.50    0.31    --   52.00  78.00 111.85   60
 11  \w     50.00  76.00   0.50    0.31    --   68.00  76.00 166.36   52
 12  \w     35.00  61.00   0.50    0.31    --   56.00  77.00 179.23   52
 13  \w     29.00  54.00   0.50    0.31    --   49.75  77.00 150.00   50
 14  \w     86.00 120.00   0.50    1.24    --  105.75  77.00 120.00   68
 15  \w    137.00 174.00   0.50    1.24    --  105.75  77.00  90.00   74
 16  \w    144.00 177.00   0.50    1.24    --  105.75  77.00 150.00   66
 17  \w    136.00 177.00   0.50    1.24    --  105.75  77.00 120.00   82
 18  \w    139.00 164.00   0.50    1.24    --   92.00  76.00  11.92   50
 19  \w    153.00 178.00   0.50    1.24    --  105.75  61.00   0.00   50
 20  \w    135.00 176.00   0.50    1.24    --  105.75  77.00 -30.00   82
 21  \w    133.00 170.00   0.50    1.24    --  105.75  77.00  30.00   74
 22  \w    130.00 176.00   0.50    1.24    --  105.75  77.00  60.00   92
 23  \w    132.00 169.00   0.50    1.24    --  105.75  77.00   0.00   74
 24  \w    140.00 173.00   0.50    1.24    --  105.75  77.00 -60.00   66
 25  \w    147.00 173.00   0.50    1.24    --  105.75  77.00-120.00   52
 26  \w    129.00 154.00   0.50    1.24    --  105.75  21.00-109.00   50
 27  \w    134.00 177.00   0.50    1.24    --  105.75  77.00-150.00   86
 28  \w    103.00 128.00   0.50    0.31    --   56.00  77.00 -61.30   50
 29  \w     82.00 122.00   0.50    0.31    --   49.75  21.00-109.00   80
 30  \w     76.00 101.00   0.50    0.31    --   52.00  75.00 -12.69   50
 31  \w     72.00 115.00   0.50    1.24    --   92.00  76.00  11.92   86
 32  \w     92.00 149.00   0.50    1.24    --  105.75  61.00  60.00  114
 33  \w     94.00 154.00   0.50    1.24    --  105.75  61.00 -30.00  120
 34  \w     93.00 152.00   0.50    1.24    --  105.75  61.00-120.00  118
 35  \w     88.00 178.00   0.50    1.24    --  105.75  77.00 -90.00  180
 36  \w     86.00 114.00   0.50    1.24    --  105.75  77.00  30.00   56
 37  \w     87.00 112.00   0.50    1.24    --  105.75  77.00  90.00   50
 38  \w     98.00 144.00   0.50    1.24    --  105.75  61.00  90.00   92
 39  \w    132.00 158.00   0.50    1.24    --  105.75  61.00 150.00   52
 40  \w     94.00 160.00   0.50    1.24    --  105.75  61.00  30.00  132
 41  \w     92.00 128.00   0.50    1.24    --  105.75  61.00   0.00   72
 42  \w     85.00 115.00   0.50    1.24    --  105.75  77.00 -30.00   60
 43  \w     93.00 147.00   0.50    1.24    --  105.75  61.00 -60.00  108
 44  \w     93.00 156.00   0.50    1.24    --  105.75  61.00-150.00  126
 45  \w     92.00 175.00   0.50    1.24    --  105.75  61.00-180.00  166
 46  \w     94.00 152.00   0.50    1.24    --  105.75  61.00 -90.00  116
 47  \w     91.00 117.00   0.50    1.24    --  105.75  77.00   0.00   52
 48  \w     85.00 110.00   0.50    1.24    --  105.75  77.00  60.00   50
 49  \w     88.00 166.00   0.50    1.24    --  105.75  73.00 106.69  156
 50  \w     86.00 112.00   0.50    1.24    --  105.75  77.00 150.00   52
 51  \w     95.00 127.00   0.50    1.24    --  105.75  61.00 150.00   64
 52  \w     35.00  65.00   0.50    1.24    --  105.75 -21.00  83.00   60
 53  \w     75.00 118.00   0.50    1.24    --  105.75 -61.00  30.00   86
 54  \w     75.00 108.00   0.50    1.24    --  105.75 -94.00   0.00   66
 55  \w     84.00 109.00   0.50    1.24    --  105.75 -94.00  30.00   50
 56  \w     80.00 108.00   0.50    1.24    --  105.75-112.00 -57.91   56
 57  \w     80.00 105.00   0.50    1.24    --  105.75 -94.00-120.00   50
 58  \w     74.00 110.00   0.50    1.24    --  105.75-125.00-150.00   72
 59  \w     71.00 109.00   0.50    1.24    --  105.75 -94.00 -90.00   76
 60  \w     60.00 116.00   0.50    1.24    --  105.75-125.00-180.00  112
 61  \w     46.00  71.00   0.50    1.24    --  105.75 -30.00-120.00   50
 62  \w     43.00 108.00   0.50    1.24    --  105.75 -94.00-150.00  130
 63  \w     50.00 105.00   0.50    1.24    --  105.75 -94.00 -30.00  110
 64  \w     42.00  71.00   0.50    1.24    --  105.75 -94.00   0.00   58
 65  \w     34.00  80.00   0.50    1.24    --  105.75 -94.00  30.00   92
 66  \w     76.00 116.00   0.50    1.24    --  105.75-125.00 120.00   80
 67  \w     34.00  87.00   0.50    1.24    --  105.75 -45.00  30.00  106
 68  \w     45.00  70.00   0.50    1.24    --  105.75 -61.00  30.00   50
 69  \w     37.00  76.00   0.50    1.24    --  105.75-112.00 -57.91   78
 70  \w     34.00  65.00   0.50    1.24    --  105.75 -94.00 -90.00   62
 71  \w     17.00  42.00   0.50    0.31    --   49.75 -21.00  83.00   50
 72  \w     35.00 107.00   0.50    1.24    --  105.75 -61.00 150.00  144
 73  \w     36.00  62.00   0.50    0.31    --   52.00  75.00 -12.69   52
 74  \w     43.00  69.00   0.50    0.31    --   64.00  78.00   4.90   52
 75  \w     37.00  63.00   0.50    0.31    --   56.00  75.00   8.99   52
 76  \w     35.00  70.00   0.50    0.31    --   56.00  77.00 -61.30   70
 77  \w     40.00  71.00   0.50    0.31    --   60.00  76.00-123.71   62
 78  \w     67.00  92.00   0.50    0.31    --   56.00  77.00-142.50   50
 79  \w     36.00  62.00   0.50    0.31    --   56.00  77.00-142.50   52
 80  \w     43.00  76.00   0.50    0.31    --   64.00  77.00-112.73   66
 81  \w     47.00  73.00   0.50    0.31    --   68.00  78.00 -79.43   52
 82  \w     85.00 111.00   0.50    1.24    --  105.75  77.00-120.00   52
 83  \w     85.00 146.00   0.50    1.24    --  105.75  77.00-180.00  122
 84  \w     86.00 125.00   0.50    1.24    --  105.75  77.00-150.00   78
 85  \w     85.00 111.00   0.50    1.24    --  105.75  77.00 -60.00   52
 86  \w     17.00  42.00   0.50    0.31    --   44.00  90.00-173.14   50
 87  \w     11.00  38.00   0.50    0.31    --   36.00  92.00-163.67   54
 88  \w    -16.00  11.00   0.50    0.31    --   16.00 102.00 -83.97   54
 89  \w     17.00  42.00   0.50    0.31    --   44.00  92.00 -50.26   50
 90  \w     -8.00  17.00   0.50    0.31    --   24.00 102.00   6.92   50
 91  \w    -91.00 -11.00   0.50    0.31    --  -49.75 125.00 -90.00  160
 92  \w   -106.00 -81.00   0.50    0.31    --  -49.75 -21.00  83.00   50
 93  \w    -54.00 -29.00   0.50    0.31    --  -49.75 -77.00   0.00   50
 94  \w    -67.00 -42.00   0.50    0.31    --  -64.00 -79.00  84.95   50
 95  \w    -75.00 -49.00   0.50    1.24    --  -68.00 -72.00 101.33   52
 96  \w    -90.00 -65.00   0.50    1.24    --  -80.00 -65.00 169.83   50
 97  \w    -89.00 -64.00   0.50    1.24    --  -84.25 -77.00 120.00   50
 98  \w    -93.00 -68.00   0.50    1.24    --  -84.25 -66.00 119.57   50
 99  \w    -86.00 -61.00   0.50    1.24    --  -84.25 -83.00  86.42   50
100  \w    -88.00 -63.00   0.50    1.24    --  -84.25 -77.00  30.00   50
101  \w    -90.00 -65.00   0.50    1.24    --  -84.25 -77.00 -30.00   50
102  \w    -93.00 -42.00   0.50    0.31    --  -64.00 -79.00 -61.85  102
103  \w    -81.00 -56.00   0.50    1.24    --  -72.00 -67.00 -82.85   50
104  \w    -88.00 -63.00   0.50    1.24    --  -84.25 -77.00-150.00   50
105  \w    -88.00 -63.00   0.50    1.24    --  -84.25 -77.00-120.00   50
106  \w   -105.00 -66.00   0.50    1.24    --  -84.25 -73.00 -47.35   78
107  \w    -95.00 -65.00   0.50    1.24    --  -84.25 -73.00 -88.18   60
108  \w    -89.00 -64.00   0.50    1.24    --  -84.25 -75.00  -9.56   50
109  \w   -100.00 -51.00   0.50    1.24    --  -68.00 -68.00  15.14   98
110  \w    -91.00 -66.00   0.50    1.24    --  -84.25 -71.00  90.03   50
111  \w    -90.00 -65.00   0.50    1.24    --  -84.25 -74.00   7.54   50
112  \w   -105.00 -63.00   0.50    1.24    --  -84.25 -77.00  60.00   84
113  \w    -90.00 -64.00   0.50    1.24    --  -84.25 -76.00 169.13   52
114  \w   -115.00 -63.00   0.50    1.24    --  -84.25 -77.00 150.00  104
115  \w   -141.00-116.00   0.50    1.24    --  -84.25 -21.00  83.00   50
116  \w   -100.00 -63.00   0.50    1.24    --  -80.00 -68.00 -89.71   74
117  \w    -93.00 -68.00   0.50    1.24    --  -84.25 -66.00-116.51   50
;
_diffrn_measurement_device 'four-circle diffractometer'
_diffrn_measurement_device_type 'XtaLAB Synergy, Dualflex, HyPix'
_diffrn_measurement_method '\w scans'
_diffrn_orient_matrix_type 'CrysAlisPro convention (1999,Acta A55,543-557)'
_diffrn_orient_matrix_UB_11 -0.1957187000
_diffrn_orient_matrix_UB_12 -0.0543565000
_diffrn_orient_matrix_UB_13 -0.0266121000
_diffrn_orient_matrix_UB_21 -0.0255338000
_diffrn_orient_matrix_UB_22 0.1604064000
_diffrn_orient_matrix_UB_23 0.0058643000
_diffrn_orient_matrix_UB_31 -0.0064964000
_diffrn_orient_matrix_UB_32 -0.0223841000
_diffrn_orient_matrix_UB_33 -0.0980857000
_diffrn_radiation_monochromator mirror
_diffrn_radiation_probe x-ray
_diffrn_radiation_type CuK\a
_diffrn_radiation_wavelength 1.54184
_diffrn_reflns_av_R_equivalents 0.0537
_diffrn_reflns_av_unetI/netI 0.0288
_diffrn_reflns_Laue_measured_fraction_full 0.997
_diffrn_reflns_Laue_measured_fraction_max 0.983
_diffrn_reflns_limit_h_max 10
_diffrn_reflns_limit_h_min -10
_diffrn_reflns_limit_k_max 11
_diffrn_reflns_limit_k_min -11
_diffrn_reflns_limit_l_max 17
_diffrn_reflns_limit_l_min -20
_diffrn_reflns_number 37922
_diffrn_reflns_point_group_measured_fraction_full 0.997
_diffrn_reflns_point_group_measured_fraction_max 0.983
_diffrn_reflns_theta_full 74.504
_diffrn_reflns_theta_max 78.401
_diffrn_reflns_theta_min 2.920
_diffrn_source 'micro-focus sealed X-ray tube'
_diffrn_source_type 'PhotonJet (Cu) X-ray Source'
_exptl_absorpt_coefficient_mu 0.670
_exptl_absorpt_correction_T_max 1.00000
_exptl_absorpt_correction_T_min 0.76152
_exptl_absorpt_correction_type multi-scan
_exptl_absorpt_process_details
;
CrysAlisPro 1.171.39.46 (Rigaku Oxford Diffraction, 2018)
Empirical absorption correction using spherical harmonics,
 implemented in SCALE3 ABSPACK scaling algorithm.
;
_exptl_crystal_colour colourless
_exptl_crystal_colour_primary colourless
_exptl_crystal_density_diffrn 1.332
_exptl_crystal_description block
_exptl_crystal_F_000 496
_exptl_crystal_size_max 0.117
_exptl_crystal_size_mid 0.062
_exptl_crystal_size_min 0.032
_refine_diff_density_max 0.463
_refine_diff_density_min -0.365
_refine_diff_density_rms 0.050
_refine_ls_extinction_method none
_refine_ls_goodness_of_fit_ref 1.077
_refine_ls_hydrogen_treatment mixed
_refine_ls_matrix_type full
_refine_ls_number_parameters 325
_refine_ls_number_reflns 4901
_refine_ls_number_restraints 0
_refine_ls_restrained_S_all 1.077
_refine_ls_R_factor_all 0.0564
_refine_ls_R_factor_gt 0.0500
_refine_ls_shift/su_max 0.000
_refine_ls_shift/su_mean 0.000
_refine_ls_structure_factor_coef Fsqd
_refine_ls_weighting_details 'w=1/[\s^2^(Fo^2^)+(0.0609P)^2^+0.6832P] where P=(Fo^2^+2Fc^2^)/3'
_refine_ls_weighting_scheme calc
_refine_ls_wR_factor_gt 0.1322
_refine_ls_wR_factor_ref 0.1374
_reflns_Friedel_coverage 0.000
_reflns_number_gt 4268
_reflns_number_total 4901
_reflns_threshold_expression 'I > 2\s(I)'
_cod_data_source_file ja8b11713_si_003.cif
_cod_data_source_block froga20
_cod_database_code 4133616
_shelx_shelxl_version_number 2018/3
_chemical_oxdiff_formula C31H31NO3
_shelx_space_group_comment
;
The symmetry employed for this shelxl refinement is uniquely defined
by the following loop, which should always be used as a source of
symmetry information in preference to the above space-group names.
They are only intended as comments.
;
_shelx_estimated_absorpt_t_max 0.979
_shelx_estimated_absorpt_t_min 0.926
_reflns_odcompleteness_completeness 99.77
_reflns_odcompleteness_iscentric 1
_reflns_odcompleteness_theta 74.33
_olex2_refinement_description
;
1. Fixed Uiso
 At 1.2 times of:
  All C(H) groups, All C(H,H) groups
 At 1.5 times of:
  All C(H,H,H) groups, All O(H) groups
2.a Ternary CH refined with riding coordinates:
 C2(H2), C3(H3A)
2.b Secondary CH2 refined with riding coordinates:
 C11(H11A,H11B), C15(H15A,H15B), C16(H16A,H16B), C17(H17A,H17B), C18(H18A,
 H18B), C19(H19A,H19B)
2.c Aromatic/amide H refined with riding coordinates:
 C9(H9), C13(H13), C21(H21), C23(H23), C24(H24), C27(H27), C28(H28), C29(H29),
 C30(H30)
2.d Idealised Me refined as rotating group:
 C6(H6A,H6B,H6C), C7(H7A,H7B,H7C)
;
_olex2_submission_original_sample_id froga20
_olex2_submission_special_instructions 'No special instructions were received'
_oxdiff_exptl_absorpt_empirical_details
;
Empirical correction (ABSPACK) includes:
- Absorption correction using spherical harmonics
- Frame scaling
;
_oxdiff_exptl_absorpt_empirical_full_max 1.612
_oxdiff_exptl_absorpt_empirical_full_min 0.801

loop_
_space_group_symop_operation_xyz
'x, y, z'
'-x, -y, -z'

loop_
_atom_site_label
_atom_site_type_symbol
_atom_site_fract_x
_atom_site_fract_y
_atom_site_fract_z
_atom_site_U_iso_or_equiv
_atom_site_adp_type
_atom_site_occupancy
_atom_site_site_symmetry_order
_atom_site_calc_flag
_atom_site_refinement_flags_posn
O1 O 0.65355(18) 0.97868(13) 0.43780(8) 0.0390(3) Uani 1 1 d .
O2 O 0.8312(2) 0.94677(14) 0.56548(9) 0.0443(4) Uani 1 1 d .
O3 O 0.80436(17) 0.36215(16) 0.07677(9) 0.0417(3) Uani 1 1 d .
H3 H 0.894(4) 0.456(3) 0.1210(18) 0.063 Uiso 1 1 d R
N1 N 0.05011(19) 0.71924(16) 0.06480(10) 0.0308(3) Uani 1 1 d .
H1 H 0.096(3) 0.700(2) 0.0187(16) 0.039(6) Uiso 1 1 d .
C1 C 0.52581(19) 0.44014(16) 0.27672(10) 0.0229(3) Uani 1 1 d .
C2 C 0.5646(2) 0.28711(17) 0.28906(11) 0.0252(3) Uani 1 1 d .
H2 H 0.580612 0.233900 0.233249 0.030 Uiso 1 1 calc R
C3 C 0.4013(2) 0.19965(17) 0.29852(11) 0.0268(3) Uani 1 1 d .
H3A H 0.413065 0.211454 0.361549 0.032 Uiso 1 1 calc R
C4 C 0.2637(2) 0.27915(17) 0.26271(11) 0.0256(3) Uani 1 1 d .
C5 C 0.3288(2) 0.41103(17) 0.25313(10) 0.0238(3) Uani 1 1 d .
C6 C 0.3666(2) 0.03397(18) 0.25266(13) 0.0352(4) Uani 1 1 d .
H6A H 0.268293 -0.015670 0.264530 0.053 Uiso 1 1 calc GR
H6B H 0.464554 -0.006614 0.274595 0.053 Uiso 1 1 calc GR
H6C H 0.345172 0.020231 0.190088 0.053 Uiso 1 1 calc GR
C7 C 0.0783(2) 0.20962(18) 0.24116(12) 0.0303(4) Uani 1 1 d .
H7A H 0.008990 0.280046 0.226991 0.045 Uiso 1 1 calc GR
H7B H 0.056794 0.179921 0.291200 0.045 Uiso 1 1 calc GR
H7C H 0.050125 0.124295 0.191462 0.045 Uiso 1 1 calc GR
C8 C 0.60676(19) 0.56961(17) 0.36009(10) 0.0232(3) Uani 1 1 d .
C9 C 0.5815(2) 0.71362(17) 0.35522(11) 0.0257(3) Uani 1 1 d .
H9 H 0.513171 0.728645 0.304104 0.031 Uiso 1 1 calc R
C10 C 0.6607(2) 0.83013(17) 0.42790(11) 0.0275(3) Uani 1 1 d .
C11 C 0.7622(3) 1.05316(19) 0.52436(12) 0.0373(4) Uani 1 1 d .
H11A H 0.854525 1.125130 0.520670 0.045 Uiso 1 1 calc R
H11B H 0.697123 1.105412 0.559179 0.045 Uiso 1 1 calc R
C12 C 0.7639(2) 0.81150(19) 0.50420(11) 0.0302(4) Uani 1 1 d .
C13 C 0.7880(2) 0.67321(19) 0.51161(11) 0.0313(4) Uani 1 1 d .
H13 H 0.856377 0.660775 0.563533 0.038 Uiso 1 1 calc R
C14 C 0.7071(2) 0.55104(18) 0.43896(11) 0.0259(3) Uani 1 1 d .
C15 C 0.7319(2) 0.39825(18) 0.44792(11) 0.0303(4) Uani 1 1 d .
H15A H 0.840506 0.406853 0.491107 0.036 Uiso 1 1 calc R
H15B H 0.641335 0.354782 0.469010 0.036 Uiso 1 1 calc R
C16 C 0.7295(2) 0.29823(18) 0.36064(12) 0.0296(4) Uani 1 1 d .
H16A H 0.739921 0.200067 0.367710 0.035 Uiso 1 1 calc R
H16B H 0.826928 0.336606 0.342539 0.035 Uiso 1 1 calc R
C17 C 0.5986(2) 0.47736(17) 0.20232(11) 0.0261(3) Uani 1 1 d .
H17A H 0.576143 0.573662 0.196624 0.031 Uiso 1 1 calc R
H17B H 0.722046 0.486791 0.221378 0.031 Uiso 1 1 calc R
C18 C 0.5313(2) 0.36877(18) 0.11099(11) 0.0297(4) Uani 1 1 d .
H18A H 0.531020 0.268598 0.116859 0.036 Uiso 1 1 calc R
H18B H 0.414009 0.375705 0.084797 0.036 Uiso 1 1 calc R
C19 C 0.6382(2) 0.3985(2) 0.05020(12) 0.0340(4) Uani 1 1 d .
H19A H 0.578879 0.340124 -0.009677 0.041 Uiso 1 1 calc R
H19B H 0.651771 0.502363 0.050555 0.041 Uiso 1 1 calc R
C20 C 0.0925(2) 0.66518(18) 0.13798(11) 0.0278(3) Uani 1 1 d .
C21 C 0.2040(2) 0.56701(18) 0.15432(11) 0.0284(3) Uani 1 1 d .
H21 H 0.263514 0.533286 0.114273 0.034 Uiso 1 1 calc R
C22 C 0.2232(2) 0.52167(17) 0.23158(11) 0.0252(3) Uani 1 1 d .
C23 C 0.1344(2) 0.57983(18) 0.29197(11) 0.0278(3) Uani 1 1 d .
H23 H 0.151061 0.552507 0.344789 0.033 Uiso 1 1 calc R
C24 C 0.0239(2) 0.67559(18) 0.27573(11) 0.0286(3) Uani 1 1 d .
H24 H -0.033099 0.711286 0.316616 0.034 Uiso 1 1 calc R
C25 C -0.0002(2) 0.71745(17) 0.19698(11) 0.0272(3) Uani 1 1 d .
C26 C -0.1081(2) 0.80593(17) 0.15498(12) 0.0282(3) Uani 1 1 d .
C27 C -0.2318(2) 0.88422(18) 0.17874(12) 0.0319(4) Uani 1 1 d .
H27 H -0.258011 0.885774 0.231674 0.038 Uiso 1 1 calc R
C28 C -0.3131(2) 0.95849(19) 0.12129(13) 0.0345(4) Uani 1 1 d .
H28 H -0.395471 1.010311 0.135628 0.041 Uiso 1 1 calc R
C29 C -0.2735(2) 0.95689(19) 0.04227(13) 0.0354(4) Uani 1 1 d .
H29 H -0.328987 1.009323 0.005438 0.042 Uiso 1 1 calc R
C30 C -0.1538(2) 0.87966(19) 0.01666(13) 0.0340(4) Uani 1 1 d .
H30 H -0.129195 0.878163 -0.036627 0.041 Uiso 1 1 calc R
C31 C -0.0727(2) 0.80474(18) 0.07427(12) 0.0305(4) Uani 1 1 d .

loop_
_atom_site_aniso_label
_atom_site_aniso_U_11
_atom_site_aniso_U_22
_atom_site_aniso_U_33
_atom_site_aniso_U_23
_atom_site_aniso_U_13
_atom_site_aniso_U_12
O1 0.0542(8) 0.0209(6) 0.0316(7) 0.0045(5) -0.0027(6) 0.0042(5)
O2 0.0625(9) 0.0273(6) 0.0291(7) 0.0029(5) -0.0059(6) 0.0036(6)
O3 0.0335(7) 0.0500(8) 0.0387(7) 0.0051(6) 0.0110(6) 0.0082(6)
N1 0.0343(7) 0.0331(7) 0.0299(8) 0.0121(6) 0.0107(6) 0.0139(6)
C1 0.0232(7) 0.0220(7) 0.0248(8) 0.0083(6) 0.0069(6) 0.0050(6)
C2 0.0273(8) 0.0224(7) 0.0273(8) 0.0079(6) 0.0083(6) 0.0063(6)
C3 0.0293(8) 0.0237(7) 0.0283(8) 0.0100(6) 0.0076(6) 0.0042(6)
C4 0.0267(8) 0.0246(7) 0.0258(8) 0.0073(6) 0.0078(6) 0.0047(6)
C5 0.0245(7) 0.0243(7) 0.0222(7) 0.0069(6) 0.0054(6) 0.0044(6)
C6 0.0340(9) 0.0241(8) 0.0460(11) 0.0106(7) 0.0083(8) 0.0041(7)
C7 0.0278(8) 0.0272(8) 0.0348(9) 0.0093(7) 0.0077(7) 0.0017(6)
C8 0.0223(7) 0.0240(7) 0.0255(8) 0.0087(6) 0.0088(6) 0.0044(6)
C9 0.0265(8) 0.0259(8) 0.0245(8) 0.0095(6) 0.0048(6) 0.0044(6)
C10 0.0319(8) 0.0221(7) 0.0284(8) 0.0084(6) 0.0075(7) 0.0042(6)
C11 0.0451(10) 0.0263(8) 0.0316(9) 0.0032(7) -0.0004(8) 0.0048(7)
C12 0.0344(9) 0.0270(8) 0.0242(8) 0.0039(6) 0.0038(7) 0.0023(6)
C13 0.0342(9) 0.0318(9) 0.0252(8) 0.0097(7) 0.0019(7) 0.0065(7)
C14 0.0268(8) 0.0277(8) 0.0249(8) 0.0097(6) 0.0072(6) 0.0064(6)
C15 0.0323(8) 0.0297(8) 0.0293(9) 0.0128(7) 0.0038(7) 0.0082(7)
C16 0.0280(8) 0.0281(8) 0.0349(9) 0.0126(7) 0.0073(7) 0.0095(6)
C17 0.0277(8) 0.0244(7) 0.0272(8) 0.0084(6) 0.0095(6) 0.0025(6)
C18 0.0315(8) 0.0276(8) 0.0287(9) 0.0069(7) 0.0080(7) 0.0033(6)
C19 0.0369(9) 0.0344(9) 0.0296(9) 0.0075(7) 0.0090(7) 0.0059(7)
C20 0.0287(8) 0.0254(8) 0.0283(8) 0.0095(6) 0.0054(6) 0.0031(6)
C21 0.0283(8) 0.0294(8) 0.0292(8) 0.0108(7) 0.0077(6) 0.0069(6)
C22 0.0233(7) 0.0215(7) 0.0286(8) 0.0076(6) 0.0039(6) 0.0018(6)
C23 0.0268(8) 0.0259(8) 0.0290(8) 0.0074(6) 0.0060(6) 0.0036(6)
C24 0.0272(8) 0.0258(8) 0.0305(8) 0.0044(6) 0.0077(6) 0.0035(6)
C25 0.0242(7) 0.0224(7) 0.0325(9) 0.0051(6) 0.0069(6) 0.0019(6)
C26 0.0241(7) 0.0212(7) 0.0352(9) 0.0073(6) 0.0026(6) 0.0014(6)
C27 0.0290(8) 0.0264(8) 0.0385(9) 0.0070(7) 0.0082(7) 0.0042(6)
C28 0.0282(8) 0.0274(8) 0.0460(11) 0.0076(7) 0.0069(7) 0.0095(7)
C29 0.0314(9) 0.0286(8) 0.0423(10) 0.0083(7) 0.0028(7) 0.0088(7)
C30 0.0334(9) 0.0304(8) 0.0366(9) 0.0088(7) 0.0063(7) 0.0073(7)
C31 0.0282(8) 0.0257(8) 0.0357(9) 0.0071(7) 0.0067(7) 0.0049(6)

loop_
_atom_type_symbol
_atom_type_description
_atom_type_scat_dispersion_real
_atom_type_scat_dispersion_imag
_atom_type_scat_source
C C 0.0181 0.0091 'International Tables Vol C Tables 4.2.6.8 and 6.1.1.4'
H H 0.0000 0.0000 'International Tables Vol C Tables 4.2.6.8 and 6.1.1.4'
N N 0.0311 0.0180 'International Tables Vol C Tables 4.2.6.8 and 6.1.1.4'
O O 0.0492 0.0322 'International Tables Vol C Tables 4.2.6.8 and 6.1.1.4'

loop_
_geom_angle_atom_site_label_1
_geom_angle_atom_site_label_2
_geom_angle_atom_site_label_3
_geom_angle
C10 O1 C11 105.32(13)
C12 O2 C11 105.50(13)
C19 O3 H3 110.5(14)
C20 N1 H1 124.4(14)
C20 N1 C31 108.33(15)
C31 N1 H1 127.2(14)
C5 C1 C2 101.88(12)
C5 C1 C17 113.90(13)
C8 C1 C2 113.71(13)
C8 C1 C5 111.19(12)
C8 C1 C17 107.23(12)
C17 C1 C2 109.02(12)
C1 C2 H2 106.4
C3 C2 C1 107.20(12)
C3 C2 H2 106.4
C16 C2 C1 114.14(13)
C16 C2 H2 106.4
C16 C2 C3 115.78(13)
C2 C3 H3A 108.5
C4 C3 C2 103.43(12)
C4 C3 H3A 108.5
C4 C3 C6 114.33(14)
C6 C3 C2 113.35(14)
C6 C3 H3A 108.5
C5 C4 C3 112.38(14)
C5 C4 C7 127.13(15)
C7 C4 C3 120.49(14)
C4 C5 C1 111.98(13)
C4 C5 C22 123.47(14)
C22 C5 C1 124.25(13)
C3 C6 H6A 109.5
C3 C6 H6B 109.5
C3 C6 H6C 109.5
H6A C6 H6B 109.5
H6A C6 H6C 109.5
H6B C6 H6C 109.5
C4 C7 H7A 109.5
C4 C7 H7B 109.5
C4 C7 H7C 109.5
H7A C7 H7B 109.5
H7A C7 H7C 109.5
H7B C7 H7C 109.5
C9 C8 C1 118.06(13)
C14 C8 C1 122.72(14)
C14 C8 C9 119.20(15)
C8 C9 H9 120.9
C10 C9 C8 118.17(15)
C10 C9 H9 120.9
C9 C10 O1 127.90(15)
C9 C10 C12 122.23(15)
C12 C10 O1 109.87(14)
O1 C11 H11A 109.9
O1 C11 H11B 109.9
O2 C11 O1 109.10(13)
O2 C11 H11A 109.9
O2 C11 H11B 109.9
H11A C11 H11B 108.3
C10 C12 O2 110.18(15)
C13 C12 O2 128.83(16)
C13 C12 C10 120.98(15)
C12 C13 H13 120.8
C12 C13 C14 118.37(15)
C14 C13 H13 120.8
C8 C14 C13 120.99(15)
C8 C14 C15 120.82(14)
C13 C14 C15 118.20(14)
C14 C15 H15A 109.4
C14 C15 H15B 109.4
H15A C15 H15B 108.0
C16 C15 C14 111.15(14)
C16 C15 H15A 109.4
C16 C15 H15B 109.4
C2 C16 H16A 109.3
C2 C16 H16B 109.3
C15 C16 C2 111.51(14)
C15 C16 H16A 109.3
C15 C16 H16B 109.3
H16A C16 H16B 108.0
C1 C17 H17A 107.9
C1 C17 H17B 107.9
H17A C17 H17B 107.2
C18 C17 C1 117.52(13)
C18 C17 H17A 107.9
C18 C17 H17B 107.9
C17 C18 H18A 109.1
C17 C18 H18B 109.1
H18A C18 H18B 107.9
C19 C18 C17 112.33(14)
C19 C18 H18A 109.1
C19 C18 H18B 109.1
O3 C19 C18 111.61(15)
O3 C19 H19A 109.3
O3 C19 H19B 109.3
C18 C19 H19A 109.3
C18 C19 H19B 109.3
H19A C19 H19B 108.0
N1 C20 C21 128.00(16)
N1 C20 C25 109.83(15)
C25 C20 C21 122.11(15)
C20 C21 H21 120.7
C22 C21 C20 118.51(15)
C22 C21 H21 120.7
C21 C22 C5 123.22(15)
C21 C22 C23 118.72(15)
C23 C22 C5 118.03(14)
C22 C23 H23 118.6
C24 C23 C22 122.79(16)
C24 C23 H23 118.6
C23 C24 H24 120.7
C23 C24 C25 118.67(15)
C25 C24 H24 120.7
C20 C25 C26 105.89(15)
C24 C25 C20 119.12(15)
C24 C25 C26 134.98(16)
C27 C26 C25 133.63(17)
C31 C26 C25 106.92(15)
C31 C26 C27 119.45(16)
C26 C27 H27 120.9
C28 C27 C26 118.23(17)
C28 C27 H27 120.9
C27 C28 H28 119.5
C27 C28 C29 120.96(16)
C29 C28 H28 119.5
C28 C29 H29 118.9
C30 C29 C28 122.14(17)
C30 C29 H29 118.9
C29 C30 H30 121.6
C29 C30 C31 116.86(18)
C31 C30 H30 121.6
N1 C31 C26 109.00(15)
C30 C31 N1 128.64(17)
C30 C31 C26 122.35(16)

loop_
_geom_bond_atom_site_label_1
_geom_bond_atom_site_label_2
_geom_bond_distance
O1 C10 1.3856(19)
O1 C11 1.428(2)
O2 C11 1.426(2)
O2 C12 1.379(2)
O3 H3 1.06(3)
O3 C19 1.437(2)
N1 H1 0.91(2)
N1 C20 1.377(2)
N1 C31 1.388(2)
C1 C2 1.563(2)
C1 C5 1.540(2)
C1 C8 1.540(2)
C1 C17 1.553(2)
C2 H2 0.9800
C2 C3 1.536(2)
C2 C16 1.525(2)
C3 H3A 0.9800
C3 C4 1.507(2)
C3 C6 1.530(2)
C4 C5 1.343(2)
C4 C7 1.497(2)
C5 C22 1.489(2)
C6 H6A 0.9600
C6 H6B 0.9600
C6 H6C 0.9600
C7 H7A 0.9600
C7 H7B 0.9600
C7 H7C 0.9600
C8 C9 1.417(2)
C8 C14 1.400(2)
C9 H9 0.9300
C9 C10 1.370(2)
C10 C12 1.377(2)
C11 H11A 0.9700
C11 H11B 0.9700
C12 C13 1.372(2)
C13 H13 0.9300
C13 C14 1.402(2)
C14 C15 1.515(2)
C15 H15A 0.9700
C15 H15B 0.9700
C15 C16 1.509(2)
C16 H16A 0.9700
C16 H16B 0.9700
C17 H17A 0.9700
C17 H17B 0.9700
C17 C18 1.523(2)
C18 H18A 0.9700
C18 H18B 0.9700
C18 C19 1.514(2)
C19 H19A 0.9700
C19 H19B 0.9700
C20 C21 1.408(2)
C20 C25 1.407(2)
C21 H21 0.9300
C21 C22 1.388(2)
C22 C23 1.416(2)
C23 H23 0.9300
C23 C24 1.384(2)
C24 H24 0.9300
C24 C25 1.392(2)
C25 C26 1.448(2)
C26 C27 1.411(2)
C26 C31 1.403(3)
C27 H27 0.9300
C27 C28 1.382(3)
C28 H28 0.9300
C28 C29 1.392(3)
C29 H29 0.9300
C29 C30 1.387(3)
C30 H30 0.9300
C30 C31 1.387(2)

loop_
_geom_hbond_atom_site_label_D
_geom_hbond_atom_site_label_H
_geom_hbond_atom_site_label_A
_geom_hbond_distance_DH
_geom_hbond_distance_HA
_geom_hbond_distance_DA
_geom_hbond_angle_DHA
_geom_hbond_site_symmetry_A
_geom_hbond_publ_flag
N1 H1 O3 0.91(2) 1.93(2) 2.840(2) 173(2) 2_665 yes

loop_
_geom_torsion_atom_site_label_1
_geom_torsion_atom_site_label_2
_geom_torsion_atom_site_label_3
_geom_torsion_atom_site_label_4
_geom_torsion
O1 C10 C12 O2 -1.6(2)
O1 C10 C12 C13 178.39(16)
O2 C12 C13 C14 -179.02(17)
N1 C20 C21 C22 -177.38(16)
N1 C20 C25 C24 -179.97(14)
N1 C20 C25 C26 1.39(18)
C1 C2 C3 C4 17.63(16)
C1 C2 C3 C6 142.00(14)
C1 C2 C16 C15 54.39(18)
C1 C5 C22 C21 69.9(2)
C1 C5 C22 C23 -111.92(17)
C1 C8 C9 C10 -176.73(14)
C1 C8 C14 C13 175.71(15)
C1 C8 C14 C15 -4.0(2)
C1 C17 C18 C19 -167.39(14)
C2 C1 C5 C4 8.15(17)
C2 C1 C5 C22 -178.00(14)
C2 C1 C8 C9 178.93(13)
C2 C1 C8 C14 0.7(2)
C2 C1 C17 C18 59.26(18)
C2 C3 C4 C5 -13.14(18)
C2 C3 C4 C7 166.25(14)
C3 C2 C16 C15 -70.80(18)
C3 C4 C5 C1 3.08(19)
C3 C4 C5 C22 -170.83(14)
C4 C5 C22 C21 -116.89(19)
C4 C5 C22 C23 61.2(2)
C5 C1 C2 C3 -15.82(16)
C5 C1 C2 C16 -145.43(14)
C5 C1 C8 C9 -66.77(17)
C5 C1 C8 C14 114.96(16)
C5 C1 C17 C18 -53.75(18)
C5 C22 C23 C24 -175.61(14)
C6 C3 C4 C5 -136.87(16)
C6 C3 C4 C7 42.5(2)
C7 C4 C5 C1 -176.26(15)
C7 C4 C5 C22 9.8(3)
C8 C1 C2 C3 103.91(15)
C8 C1 C2 C16 -25.71(18)
C8 C1 C5 C4 -113.34(15)
C8 C1 C5 C22 60.52(19)
C8 C1 C17 C18 -177.22(13)
C8 C9 C10 O1 -179.80(16)
C8 C9 C10 C12 0.6(3)
C8 C14 C15 C16 31.8(2)
C9 C8 C14 C13 -2.5(2)
C9 C8 C14 C15 177.78(14)
C9 C10 C12 O2 178.07(16)
C9 C10 C12 C13 -1.9(3)
C10 O1 C11 O2 -0.8(2)
C10 C12 C13 C14 1.0(3)
C11 O1 C10 C9 -178.21(18)
C11 O1 C10 C12 1.4(2)
C11 O2 C12 C10 1.0(2)
C11 O2 C12 C13 -178.95(19)
C12 O2 C11 O1 -0.1(2)
C12 C13 C14 C8 1.2(3)
C12 C13 C14 C15 -179.06(16)
C13 C14 C15 C16 -147.90(16)
C14 C8 C9 C10 1.6(2)
C14 C15 C16 C2 -56.23(19)
C16 C2 C3 C4 146.31(14)
C16 C2 C3 C6 -89.33(18)
C17 C1 C2 C3 -136.52(13)
C17 C1 C2 C16 93.87(16)
C17 C1 C5 C4 125.38(15)
C17 C1 C5 C22 -60.77(19)
C17 C1 C8 C9 58.34(17)
C17 C1 C8 C14 -119.92(16)
C17 C18 C19 O3 69.93(19)
C20 N1 C31 C26 0.42(19)
C20 N1 C31 C30 -179.32(17)
C20 C21 C22 C5 176.02(14)
C20 C21 C22 C23 -2.1(2)
C20 C25 C26 C27 178.20(17)
C20 C25 C26 C31 -1.10(17)
C21 C20 C25 C24 2.6(2)
C21 C20 C25 C26 -176.07(15)
C21 C22 C23 C24 2.6(2)
C22 C23 C24 C25 -0.5(2)
C23 C24 C25 C20 -2.1(2)
C23 C24 C25 C26 176.07(17)
C24 C25 C26 C27 -0.1(3)
C24 C25 C26 C31 -179.42(18)
C25 C20 C21 C22 -0.4(2)
C25 C26 C27 C28 -179.80(17)
C25 C26 C31 N1 0.44(18)
C25 C26 C31 C30 -179.80(15)
C26 C27 C28 C29 -0.3(3)
C27 C26 C31 N1 -178.98(14)
C27 C26 C31 C30 0.8(3)
C27 C28 C29 C30 1.1(3)
C28 C29 C30 C31 -0.8(3)
C29 C30 C31 N1 179.63(17)
C29 C30 C31 C26 -0.1(3)
C31 N1 C20 C21 176.13(16)
C31 N1 C20 C25 -1.15(19)
C31 C26 C27 C28 -0.6(2)
